data_2223307
loop_
_publ_author_name
'Koch, Pierre'
'Schollmeyer, Dieter'
'Laufer, Stefan'

_publ_section_title
;
 3-(4-Fluorophenyl)-2-(4-pyridyl)pyrido[2,3-<i>b</i>]pyrazine
;
_journal_coeditor_code BT5066
_journal_issue 10
_journal_name_full 'Acta Crystallographica Section E'
_journal_page_first o2546
_journal_paper_doi 10.1107/S1600536809037970
_journal_volume 65
_journal_year 2009
_chemical_formula_iupac 'C18 H11 F N4'
_chemical_formula_moiety 'C18 H11 F N4'
_chemical_formula_sum 'C18 H11 F N4'
_chemical_formula_weight 302.31
_chemical_name_systematic
;
3-(4-Fluorophenyl)-2-(4-pyridyl)pyrido[2,3-<i>b</i>]pyrazine
;
_space_group_IT_number 14
_symmetry_cell_setting monoclinic
_symmetry_space_group_name_Hall '-P 2ybc'
_symmetry_space_group_name_H-M 'P 1 21/c 1'
_atom_sites_solution_hydrogens geom
_atom_sites_solution_primary direct
_atom_sites_solution_secondary difmap
_audit_creation_method SHELXL-97
_cell_angle_alpha 90.00
_cell_angle_beta 90.994(5)
_cell_angle_gamma 90.00
_cell_formula_units_Z 4
_cell_length_a 9.7163(9)
_cell_length_b 13.7937(6)
_cell_length_c 10.8164(10)
_cell_measurement_reflns_used 25
_cell_measurement_temperature 193(2)
_cell_measurement_theta_max 69
_cell_measurement_theta_min 65
_cell_volume 1449.4(2)
_computing_cell_refinement '<i>CAD-4 Software</i> (Enraf--Nonius, 1989)'
_computing_data_collection '<i>CAD-4 Software</i> (Enraf--Nonius, 1989)'
_computing_data_reduction 'CORINC (Dr\"ager & Gattow, 1971)'
_computing_molecular_graphics 'PLATON (Spek, 2009)'
_computing_publication_material 'PLATON (Spek, 2009)'
_computing_structure_refinement 'SHELXL97 (Sheldrick, 2008)'
_computing_structure_solution 'SIR97 (Altomare <i>et al.</i>,  1999)'
_diffrn_ambient_temperature 193(2)
_diffrn_measured_fraction_theta_full 1.000
_diffrn_measured_fraction_theta_max 1.000
_diffrn_measurement_device '\k-geometry diffractometer'
_diffrn_measurement_device_type 'Enraf--Nonius CAD-4'
_diffrn_measurement_method \w/2\q
_diffrn_radiation_monochromator graphite
_diffrn_radiation_type CuK\a
_diffrn_radiation_wavelength 1.54178
_diffrn_reflns_av_R_equivalents 0.0229
_diffrn_reflns_av_sigmaI/netI 0.0158
_diffrn_reflns_limit_h_max 11
_diffrn_reflns_limit_h_min -11
_diffrn_reflns_limit_k_max 16
_diffrn_reflns_limit_k_min 0
_diffrn_reflns_limit_l_max 13
_diffrn_reflns_limit_l_min 0
_diffrn_reflns_number 2906
_diffrn_reflns_theta_full 69.97
_diffrn_reflns_theta_max 69.97
_diffrn_reflns_theta_min 4.55
_diffrn_standards_decay_% 2
_diffrn_standards_interval_time 60
_diffrn_standards_number 3
_exptl_absorpt_coefficient_mu 0.777
_exptl_absorpt_correction_type none
_exptl_crystal_colour colourless
_exptl_crystal_density_diffrn 1.385
_exptl_crystal_density_method 'not measured'
_exptl_crystal_description block
_exptl_crystal_F_000 624
_exptl_crystal_size_max 0.30
_exptl_crystal_size_mid 0.25
_exptl_crystal_size_min 0.22
_refine_diff_density_max 0.313
_refine_diff_density_min -0.241
_refine_ls_extinction_coef 0.0079(9)
_refine_ls_extinction_expression Fc^*^=kFc[1+0.001xFc^2^\l^3^/sin(2\q)]^-1/4^
_refine_ls_extinction_method 'SHELXL97 (Sheldrick, 2008)'
_refine_ls_goodness_of_fit_ref 1.202
_refine_ls_hydrogen_treatment constr
_refine_ls_matrix_type full
_refine_ls_number_parameters 209
_refine_ls_number_reflns 2753
_refine_ls_number_restraints 0
_refine_ls_restrained_S_all 1.202
_refine_ls_R_factor_all 0.0480
_refine_ls_R_factor_gt 0.0469
_refine_ls_shift/su_max 0.000
_refine_ls_shift/su_mean 0.000
_refine_ls_structure_factor_coef Fsqd
_refine_ls_weighting_details 'calc w=1/[\s^2^(Fo^2^)+(0.073P)^2^+0.6448P] where P=(Fo^2^+2Fc^2^)/3'
_refine_ls_weighting_scheme calc
_refine_ls_wR_factor_obs 0.1479
_refine_ls_wR_factor_ref 0.1487
_reflns_number_gt 2654
_reflns_number_total 2753
_reflns_threshold_expression I>2\s(I)
_cod_data_source_file bt5066.cif
_cod_data_source_block I
_cod_original_sg_symbol_H-M 'P 21/c'
_cod_database_code 2223307
_cod_database_fobs_code 2223307

loop_
_symmetry_equiv_pos_as_xyz
'x, y, z'
'-x, y+1/2, -z+1/2'
'-x, -y, -z'
'x, -y-1/2, z-1/2'

loop_
_atom_site_type_symbol
_atom_site_label
_atom_site_fract_x
_atom_site_fract_y
_atom_site_fract_z
_atom_site_U_iso_or_equiv
_atom_site_adp_type
_atom_site_calc_flag
_atom_site_refinement_flags
_atom_site_occupancy
_atom_site_disorder_assembly
_atom_site_disorder_group
C C1 0.71724(16) 0.38396(12) 0.46833(15) 0.0271(4) Uani d . 1 . .
N N2 0.82823(14) 0.41887(10) 0.52355(13) 0.0300(4) Uani d . 1 . .
C C3 0.81675(18) 0.44950(12) 0.64285(16) 0.0294(4) Uani d . 1 . .
C C4 0.9322(2) 0.48632(15) 0.70813(17) 0.0383(4) Uani d . 1 . .
H H4 1.0203 0.4880 0.6715 0.046 Uiso calc R 1 . .
C C5 0.9135(2) 0.51935(15) 0.82524(18) 0.0430(5) Uani d . 1 . .
H H5 0.9892 0.5436 0.8727 0.052 Uiso calc R 1 . .
C C6 0.7806(2) 0.51712(15) 0.87511(18) 0.0422(5) Uani d . 1 . .
H H6 0.7698 0.5425 0.9560 0.051 Uiso calc R 1 . .
N N7 0.67047(17) 0.48270(12) 0.81831(14) 0.0385(4) Uani d . 1 . .
C C8 0.68851(18) 0.44723(12) 0.70263(15) 0.0289(4) Uani d . 1 . .
N N9 0.57616(14) 0.40774(11) 0.64607(13) 0.0297(4) Uani d . 1 . .
C C10 0.58915(16) 0.37376(11) 0.53266(15) 0.0263(4) Uani d . 1 . .
C C11 0.73166(16) 0.36165(12) 0.33454(15) 0.0277(4) Uani d . 1 . .
C C12 0.64457(18) 0.40275(13) 0.24579(16) 0.0324(4) Uani d . 1 . .
H H12 0.5701 0.4429 0.2695 0.039 Uiso calc R 1 . .
C C13 0.6681(2) 0.38414(14) 0.12271(17) 0.0377(4) Uani d . 1 . .
H H13 0.6082 0.4129 0.0629 0.045 Uiso calc R 1 . .
N N14 0.77022(17) 0.32808(12) 0.08247(15) 0.0406(4) Uani d . 1 . .
C C15 0.85276(19) 0.28932(14) 0.16925(18) 0.0370(4) Uani d . 1 . .
H H15 0.9263 0.2494 0.1428 0.044 Uiso calc R 1 . .
C C16 0.83866(17) 0.30326(13) 0.29441(17) 0.0322(4) Uani d . 1 . .
H H16 0.9005 0.2737 0.3520 0.039 Uiso calc R 1 . .
C C17 0.46722(16) 0.32309(12) 0.47894(15) 0.0270(4) Uani d . 1 . .
C C18 0.48092(17) 0.24153(13) 0.40375(16) 0.0307(4) Uani d . 1 . .
H H18 0.5702 0.2194 0.3830 0.037 Uiso calc R 1 . .
C C19 0.36587(19) 0.19234(14) 0.35891(18) 0.0363(4) Uani d . 1 . .
H H19 0.3750 0.1363 0.3086 0.044 Uiso calc R 1 . .
C C20 0.23859(18) 0.22707(15) 0.3895(2) 0.0405(5) Uani d . 1 . .
C C21 0.21958(18) 0.30696(14) 0.4637(2) 0.0404(5) Uani d . 1 . .
H H21 0.1298 0.3289 0.4831 0.049 Uiso calc R 1 . .
C C22 0.33549(17) 0.35415(13) 0.50905(17) 0.0329(4) Uani d . 1 . .
H H22 0.3251 0.4087 0.5617 0.039 Uiso calc R 1 . .
F F23 0.12564(12) 0.17883(11) 0.34584(16) 0.0658(5) Uani d . 1 . .

loop_
_atom_site_aniso_label
_atom_site_aniso_U_11
_atom_site_aniso_U_22
_atom_site_aniso_U_33
_atom_site_aniso_U_12
_atom_site_aniso_U_13
_atom_site_aniso_U_23
C1 0.0255(8) 0.0238(8) 0.0320(9) 0.0011(6) -0.0009(6) 0.0019(6)
N2 0.0273(7) 0.0305(7) 0.0322(7) -0.0026(6) 0.0003(6) 0.0008(6)
C3 0.0308(9) 0.0265(8) 0.0307(8) -0.0022(6) -0.0022(7) 0.0029(6)
C4 0.0338(9) 0.0418(10) 0.0390(10) -0.0094(8) -0.0035(7) 0.0022(8)
C5 0.0460(11) 0.0450(11) 0.0375(10) -0.0158(9) -0.0105(8) 0.0024(8)
C6 0.0540(12) 0.0420(11) 0.0304(9) -0.0102(9) -0.0038(8) -0.0039(8)
N7 0.0420(9) 0.0417(9) 0.0320(8) -0.0044(7) 0.0009(6) -0.0040(6)
C8 0.0314(8) 0.0258(8) 0.0295(8) -0.0006(6) -0.0011(6) 0.0018(6)
N9 0.0283(7) 0.0307(8) 0.0303(7) -0.0004(6) 0.0007(5) -0.0001(6)
C10 0.0263(8) 0.0236(8) 0.0290(8) 0.0019(6) -0.0001(6) 0.0008(6)
C11 0.0243(8) 0.0273(8) 0.0315(9) -0.0045(6) 0.0026(6) -0.0010(6)
C12 0.0319(9) 0.0315(9) 0.0338(9) 0.0008(7) 0.0023(7) 0.0009(7)
C13 0.0413(10) 0.0387(10) 0.0329(9) -0.0040(8) -0.0023(7) 0.0012(7)
N14 0.0454(9) 0.0425(9) 0.0341(8) -0.0067(7) 0.0062(7) -0.0070(7)
C15 0.0324(9) 0.0349(9) 0.0441(10) -0.0043(7) 0.0090(8) -0.0096(8)
C16 0.0254(8) 0.0327(9) 0.0384(9) -0.0022(7) 0.0012(7) -0.0041(7)
C17 0.0246(8) 0.0279(8) 0.0283(8) -0.0010(6) 0.0000(6) 0.0035(6)
C18 0.0251(8) 0.0315(9) 0.0356(9) -0.0002(7) 0.0010(6) -0.0007(7)
C19 0.0341(9) 0.0330(9) 0.0418(10) -0.0029(7) -0.0028(7) -0.0063(7)
C20 0.0263(9) 0.0387(10) 0.0561(12) -0.0063(7) -0.0085(8) -0.0023(9)
C21 0.0235(9) 0.0386(10) 0.0593(12) 0.0021(7) 0.0004(8) -0.0008(9)
C22 0.0285(9) 0.0295(9) 0.0407(9) 0.0020(7) 0.0024(7) -0.0014(7)
F23 0.0305(6) 0.0594(9) 0.1070(12) -0.0084(6) -0.0157(7) -0.0256(8)

loop_
_atom_type_symbol
_atom_type_description
_atom_type_scat_dispersion_real
_atom_type_scat_dispersion_imag
_atom_type_scat_source
C C 0.0181 0.0091 'International Tables Vol C Tables 4.2.6.8 and 6.1.1.4'
H H 0.0000 0.0000 'International Tables Vol C Tables 4.2.6.8 and 6.1.1.4'
F F 0.0727 0.0534 'International Tables Vol C Tables 4.2.6.8 and 6.1.1.4'
N N 0.0311 0.0180 'International Tables Vol C Tables 4.2.6.8 and 6.1.1.4'

loop_
_geom_angle_atom_site_label_1
_geom_angle_atom_site_label_2
_geom_angle_atom_site_label_3
_geom_angle_site_symmetry_1
_geom_angle_site_symmetry_3
_geom_angle
_geom_angle_publ_flag
N2 C1 C10 . . 121.60(15) ?
N2 C1 C11 . . 115.28(14) ?
C10 C1 C11 . . 123.03(14) ?
C1 N2 C3 . . 117.59(14) ?
N2 C3 C4 . . 120.53(16) ?
N2 C3 C8 . . 120.86(15) ?
C4 C3 C8 . . 118.60(16) ?
C5 C4 C3 . . 117.99(17) ?
C5 C4 H4 . . 121.0 ?
C3 C4 H4 . . 121.0 ?
C4 C5 C6 . . 119.12(17) ?
C4 C5 H5 . . 120.4 ?
C6 C5 H5 . . 120.4 ?
N7 C6 C5 . . 125.01(18) ?
N7 C6 H6 . . 117.5 ?
C5 C6 H6 . . 117.5 ?
C6 N7 C8 . . 116.37(16) ?
N9 C8 N7 . . 116.40(15) ?
N9 C8 C3 . . 120.75(15) ?
N7 C8 C3 . . 122.84(16) ?
C10 N9 C8 . . 118.18(14) ?
N9 C10 C1 . . 120.67(15) ?
N9 C10 C17 . . 116.22(14) ?
C1 C10 C17 . . 123.09(14) ?
C12 C11 C16 . . 118.06(16) ?
C12 C11 C1 . . 121.39(15) ?
C16 C11 C1 . . 120.45(15) ?
C13 C12 C11 . . 118.80(17) ?
C13 C12 H12 . . 120.6 ?
C11 C12 H12 . . 120.6 ?
N14 C13 C12 . . 123.97(18) ?
N14 C13 H13 . . 118.0 ?
C12 C13 H13 . . 118.0 ?
C15 N14 C13 . . 116.28(16) ?
N14 C15 C16 . . 124.50(17) ?
N14 C15 H15 . . 117.7 ?
C16 C15 H15 . . 117.7 ?
C15 C16 C11 . . 118.40(17) ?
C15 C16 H16 . . 120.8 ?
C11 C16 H16 . . 120.8 ?
C22 C17 C18 . . 118.76(15) ?
C22 C17 C10 . . 119.57(15) ?
C18 C17 C10 . . 121.58(15) ?
C19 C18 C17 . . 120.87(16) ?
C19 C18 H18 . . 119.6 ?
C17 C18 H18 . . 119.6 ?
C20 C19 C18 . . 117.97(17) ?
C20 C19 H19 . . 121.0 ?
C18 C19 H19 . . 121.0 ?
F23 C20 C19 . . 118.07(18) ?
F23 C20 C21 . . 118.54(17) ?
C19 C20 C21 . . 123.38(17) ?
C20 C21 C22 . . 117.80(17) ?
C20 C21 H21 . . 121.1 ?
C22 C21 H21 . . 121.1 ?
C21 C22 C17 . . 121.19(17) ?
C21 C22 H22 . . 119.4 ?
C17 C22 H22 . . 119.4 ?

loop_
_geom_bond_atom_site_label_1
_geom_bond_atom_site_label_2
_geom_bond_site_symmetry_2
_geom_bond_distance
_geom_bond_publ_flag
C1 N2 . 1.315(2) ?
C1 C10 . 1.443(2) ?
C1 C11 . 1.488(2) ?
N2 C3 . 1.364(2) ?
C3 C4 . 1.410(2) ?
C3 C8 . 1.414(2) ?
C4 C5 . 1.361(3) ?
C4 H4 . 0.9500 ?
C5 C6 . 1.409(3) ?
C5 H5 . 0.9500 ?
C6 N7 . 1.313(2) ?
C6 H6 . 0.9500 ?
N7 C8 . 1.358(2) ?
C8 N9 . 1.356(2) ?
N9 C10 . 1.321(2) ?
C10 C17 . 1.485(2) ?
C11 C12 . 1.389(2) ?
C11 C16 . 1.391(2) ?
C12 C13 . 1.379(3) ?
C12 H12 . 0.9500 ?
C13 N14 . 1.336(3) ?
C13 H13 . 0.9500 ?
N14 C15 . 1.336(3) ?
C15 C16 . 1.377(3) ?
C15 H15 . 0.9500 ?
C16 H16 . 0.9500 ?
C17 C22 . 1.394(2) ?
C17 C18 . 1.396(2) ?
C18 C19 . 1.388(2) ?
C18 H18 . 0.9500 ?
C19 C20 . 1.372(3) ?
C19 H19 . 0.9500 ?
C20 F23 . 1.361(2) ?
C20 C21 . 1.378(3) ?
C21 C22 . 1.383(3) ?
C21 H21 . 0.9500 ?
C22 H22 . 0.9500 ?

loop_
_geom_torsion_atom_site_label_1
_geom_torsion_atom_site_label_2
_geom_torsion_atom_site_label_3
_geom_torsion_atom_site_label_4
_geom_torsion_site_symmetry_1
_geom_torsion_site_symmetry_2
_geom_torsion_site_symmetry_3
_geom_torsion_site_symmetry_4
_geom_torsion
_geom_torsion_publ_flag
C10 C1 N2 C3 . . . . -2.9(2) ?
C11 C1 N2 C3 . . . . 173.66(14) ?
C1 N2 C3 C4 . . . . 179.03(16) ?
C1 N2 C3 C8 . . . . -2.5(2) ?
N2 C3 C4 C5 . . . . 177.47(17) ?
C8 C3 C4 C5 . . . . -1.0(3) ?
C3 C4 C5 C6 . . . . -1.2(3) ?
C4 C5 C6 N7 . . . . 1.9(3) ?
C5 C6 N7 C8 . . . . -0.2(3) ?
C6 N7 C8 N9 . . . . 177.15(16) ?
C6 N7 C8 C3 . . . . -2.2(3) ?
N2 C3 C8 N9 . . . . 5.1(2) ?
C4 C3 C8 N9 . . . . -176.46(16) ?
N2 C3 C8 N7 . . . . -175.65(16) ?
C4 C3 C8 N7 . . . . 2.8(3) ?
N7 C8 N9 C10 . . . . 179.00(15) ?
C3 C8 N9 C10 . . . . -1.7(2) ?
C8 N9 C10 C1 . . . . -3.8(2) ?
C8 N9 C10 C17 . . . . 174.53(14) ?
N2 C1 C10 N9 . . . . 6.4(2) ?
C11 C1 C10 N9 . . . . -169.95(15) ?
N2 C1 C10 C17 . . . . -171.78(15) ?
C11 C1 C10 C17 . . . . 11.9(2) ?
N2 C1 C11 C12 . . . . -123.57(17) ?
C10 C1 C11 C12 . . . . 53.0(2) ?
N2 C1 C11 C16 . . . . 52.5(2) ?
C10 C1 C11 C16 . . . . -130.92(17) ?
C16 C11 C12 C13 . . . . -0.2(2) ?
C1 C11 C12 C13 . . . . 176.03(16) ?
C11 C12 C13 N14 . . . . 0.3(3) ?
C12 C13 N14 C15 . . . . -0.3(3) ?
C13 N14 C15 C16 . . . . 0.2(3) ?
N14 C15 C16 C11 . . . . -0.1(3) ?
C12 C11 C16 C15 . . . . 0.1(2) ?
C1 C11 C16 C15 . . . . -176.17(15) ?
N9 C10 C17 C22 . . . . 34.0(2) ?
C1 C10 C17 C22 . . . . -147.77(17) ?
N9 C10 C17 C18 . . . . -142.59(16) ?
C1 C10 C17 C18 . . . . 35.6(2) ?
C22 C17 C18 C19 . . . . 0.4(3) ?
C10 C17 C18 C19 . . . . 177.00(16) ?
C17 C18 C19 C20 . . . . 0.8(3) ?
C18 C19 C20 F23 . . . . -179.86(17) ?
C18 C19 C20 C21 . . . . -1.1(3) ?
F23 C20 C21 C22 . . . . 178.90(18) ?
C19 C20 C21 C22 . . . . 0.1(3) ?
C20 C21 C22 C17 . . . . 1.1(3) ?
C18 C17 C22 C21 . . . . -1.4(3) ?
C10 C17 C22 C21 . . . . -178.07(16) ?

loop_
_cod_related_entry_id
_cod_related_entry_database
_cod_related_entry_code
1 ChemSpider 24632625
